data_1531357
loop_
_publ_author_name
'Hayward, M.A.'
'Claridge, J.B.'
'Cussen, E.J.'
'Bieringer, M.'
'Rosseinsky, M.J.'
'Pratt, F.L.'
'Kiely, C.J.'
'Marshall, I.M.'
'Blundell, S.J.'

_publ_section_title
;
 The hydride anion in an extended transition metal oxide array : La Sr Co
 O3 H0.7
;
_journal_name_full Science
_journal_page_first 1882
_journal_page_last 1884
_journal_volume 295
_journal_year 2002
_chemical_formula_sum 'Co H0.7 La O3 Sr'
_chemical_name_systematic 'La Sr Co O3 H0.7'
_space_group_IT_number 71
_symmetry_space_group_name_Hall '-I 2 2'
_symmetry_space_group_name_H-M 'I m m m'
_cell_angle_alpha 90
_cell_angle_beta 90
_cell_angle_gamma 90
_cell_formula_units_Z 2
_cell_length_a 3.87093
_cell_length_b 3.60341
_cell_length_c 13.01507
_cell_volume 181.541
_citation_journal_id_ASTM SCIEAS
_cod_data_source_file Hayward_SCIEAS_2002_832.cif
_cod_data_source_block H0.7Co1La1O3Sr1
_cod_original_cell_volume 181.5413
_cod_original_formula_sum 'H0.7 Co1 La1 O3 Sr1'
_cod_database_code 1531357

loop_
_symmetry_equiv_pos_as_xyz
x,y,z
-x,-y,z
x,-y,-z
-x,y,-z
-x,-y,-z
x,y,-z
-x,y,z
x,-y,z
x+1/2,y+1/2,z+1/2
-x+1/2,-y+1/2,z+1/2
x+1/2,-y+1/2,-z+1/2
-x+1/2,y+1/2,-z+1/2
-x+1/2,-y+1/2,-z+1/2
x+1/2,y+1/2,-z+1/2
-x+1/2,y+1/2,z+1/2
x+1/2,-y+1/2,z+1/2

loop_
_atom_site_label
_atom_site_type_symbol
_atom_site_fract_x
_atom_site_fract_y
_atom_site_fract_z
_atom_site_occupancy
_atom_site_U_iso_or_equiv
Sr1 Sr+2 0 0 0.35703 0.5 0.0
H1 H-1 0 0.5 0 0.7 0.0
O2 O-2 0.5 0 0 1 0.0
La1 La+3 0 0 0.35703 0.5 0.0
O1 O-2 0 0 0.1673 1 0.0
Co1 Co+1 0 0 0 1 0.0
